data_4118839
loop_
_publ_author_name
'Nikos Liakakos'
'Beno\^it Cormary'
'Xiaojian Li'
'Pierre Lecante'
'Marc Respaud'
'Laurent Maron'
'Andrea Falqui'
'Alessandro Genovese'
'Laure Vendier'
'Spyros Ko\"inis'
'Bruno Chaudret'
'Katerina Soulantica'

_publ_contact_author
;
Katerina Soulantica
;
_publ_contact_author_address
;
Universit\'e de Toulouse
INSA, UPS, CNRS, LPCNO
135 avenue de Rangueil
31077 Toulouse, France
;
_publ_contact_author_email Katerina.Soulantika@insa-toulouse.fr
_publ_section_title
;
 The Big Impact of a Small Detail: Cobalt Nanocrystal Polymorphism as a
 Result of Precursor Addition Rate during Stock Solution Preparation
;
_journal_name_full 'Journal of the American Chemical Society'
_journal_page_first 17922
_journal_page_last 17931
_journal_paper_doi 10.1021/ja304487b
_journal_volume 134
_journal_year 2012
_chemical_compound_source 'synthesis as described'
_chemical_formula_moiety 'C24 H52 Co N2 O4'
_chemical_formula_sum 'C24 H52 Co N2 O4'
_chemical_formula_weight 491.61
_chemical_name_systematic
;
 ?
;
_space_group_IT_number 15
_symmetry_cell_setting monoclinic
_symmetry_Int_Tables_number 15
_symmetry_space_group_name_Hall '-C 2yc'
_symmetry_space_group_name_H-M 'C 1 2/c 1'
_atom_sites_solution_hydrogens geom
_atom_sites_solution_primary direct
_atom_sites_solution_secondary difmap
_cell_angle_alpha 90
_cell_angle_beta 94.55(3)
_cell_angle_gamma 90
_cell_formula_units_Z 4
_cell_length_a 51.020(10)
_cell_length_b 5.7091(11)
_cell_length_c 9.941(2)
_cell_measurement_reflns_used 2200
_cell_measurement_temperature 180(2)
_cell_measurement_theta_max 27.998
_cell_measurement_theta_min 3.0297
_cell_measurement_wavelength 0.71073
_cell_volume 2886.5(10)
_computing_cell_refinement 'CrysAlis RED, Oxford Diffraction Ltd.'
_computing_data_collection 'CrysAlis CCD, Oxford Diffraction Ltd.'
_computing_data_reduction 'CrysAlis RED, Oxford Diffraction Ltd.'
_computing_molecular_graphics 'Ortep-3 for Windows (Farrugia, 1997)'
_computing_publication_material 'WinGX publication routines (Farrugia, 1999)'
_computing_structure_refinement 'SHELXL-97 (Sheldrick, 2008)'
_computing_structure_solution 'SIR92 (Giacovazzo et al, 1993)'
_diffrn_ambient_temperature 180
_diffrn_measured_fraction_theta_full 0.999
_diffrn_measured_fraction_theta_max 0.999
_diffrn_measurement_device_type 'Oxford-Diffraction XCALIBUR'
_diffrn_measurement_method \w-\f
_diffrn_orient_matrix_UB_11 -0.1152438535
_diffrn_orient_matrix_UB_12 0.0189249592
_diffrn_orient_matrix_UB_13 -0.0099138191
_diffrn_orient_matrix_UB_21 0.0336910271
_diffrn_orient_matrix_UB_22 0.0690023641
_diffrn_orient_matrix_UB_23 0.0043220772
_diffrn_orient_matrix_UB_31 0.0348779228
_diffrn_orient_matrix_UB_32 -0.0018622921
_diffrn_orient_matrix_UB_33 -0.0257108435
_diffrn_radiation_monochromator graphite
_diffrn_radiation_source 'fine-focus sealed tube'
_diffrn_radiation_type MoK\a
_diffrn_radiation_wavelength 0.71073
_diffrn_reflns_av_R_equivalents 0.1226
_diffrn_reflns_av_unetI/netI 0.1102
_diffrn_reflns_limit_h_max 62
_diffrn_reflns_limit_h_min -50
_diffrn_reflns_limit_k_max 6
_diffrn_reflns_limit_k_min -6
_diffrn_reflns_limit_l_max 12
_diffrn_reflns_limit_l_min -12
_diffrn_reflns_number 9868
_diffrn_reflns_theta_full 25.68
_diffrn_reflns_theta_max 25.68
_diffrn_reflns_theta_min 3.2
_diffrn_standards_decay_% 0
_diffrn_standards_interval_count 0
_diffrn_standards_interval_time 0
_diffrn_standards_number 0
_exptl_absorpt_coefficient_mu 0.622
_exptl_absorpt_correction_T_max 0.711
_exptl_absorpt_correction_T_min 0.255
_exptl_absorpt_correction_type refdelf
_exptl_absorpt_process_details
;
        (See: Walker, N. & Stuart, D. (1983) Acta Cryst. A39, 158-166)
;
_exptl_crystal_colour 'light pink'
_exptl_crystal_density_diffrn 1.131
_exptl_crystal_description platelet
_exptl_crystal_F_000 1076
_exptl_crystal_size_max 0.3
_exptl_crystal_size_mid 0.25
_exptl_crystal_size_min 0.05
_refine_diff_density_max 0.448
_refine_diff_density_min -0.38
_refine_diff_density_rms 0.069
_refine_ls_extinction_method none
_refine_ls_goodness_of_fit_ref 0.991
_refine_ls_hydrogen_treatment constr
_refine_ls_matrix_type full
_refine_ls_number_parameters 143
_refine_ls_number_reflns 2717
_refine_ls_number_restraints 0
_refine_ls_restrained_S_all 0.991
_refine_ls_R_factor_all 0.0968
_refine_ls_R_factor_gt 0.0636
_refine_ls_shift/su_max 0.002
_refine_ls_shift/su_mean 0
_refine_ls_structure_factor_coef Fsqd
_refine_ls_weighting_details 'calc w=1/[\s^2^(Fo^2^)+(0.0482P)^2^+0.0000P] where P=(Fo^2^+2Fc^2^)/3'
_refine_ls_weighting_scheme calc
_refine_ls_wR_factor_gt 0.1208
_refine_ls_wR_factor_ref 0.1356
_reflns_number_gt 1880
_reflns_number_total 2717
_reflns_threshold_expression >2\s(I)
_cod_data_source_file ja304487b_si_002.cif
_cod_data_source_block cat170106
_cod_database_code 4118839

loop_
_symmetry_equiv_pos_as_xyz
'x, y, z'
'-x, y, -z+1/2'
'x+1/2, y+1/2, z'
'-x+1/2, y+1/2, -z+1/2'
'-x, -y, -z'
'x, -y, z-1/2'
'-x+1/2, -y+1/2, -z'
'x+1/2, -y+1/2, z-1/2'

loop_
_atom_site_label
_atom_site_type_symbol
_atom_site_fract_x
_atom_site_fract_y
_atom_site_fract_z
_atom_site_U_iso_or_equiv
_atom_site_adp_type
_atom_site_occupancy
_atom_site_symmetry_multiplicity
_atom_site_calc_flag
_atom_site_refinement_flags
C1 C 0.45906(6) 1.2391(6) 0.2343(4) 0.0316(9) Uani 1 1 d .
C2 C 0.43711(6) 1.0862(6) 0.1735(4) 0.0338(9) Uani 1 1 d .
H2A H 0.4439 0.9912 0.1007 0.041 Uiso 1 1 calc R
H2B H 0.4231 1.1884 0.1317 0.041 Uiso 1 1 calc R
C3 C 0.42516(7) 0.9235(6) 0.2713(4) 0.0389(9) Uani 1 1 d .
H3A H 0.4177 1.018 0.3426 0.047 Uiso 1 1 calc R
H3B H 0.4392 0.8234 0.3151 0.047 Uiso 1 1 calc R
C4 C 0.40369(7) 0.7676(7) 0.2054(4) 0.0393(10) Uani 1 1 d .
H4A H 0.3895 0.8671 0.1621 0.047 Uiso 1 1 calc R
H4B H 0.4111 0.673 0.1339 0.047 Uiso 1 1 calc R
C5 C 0.39209(7) 0.6054(7) 0.3051(4) 0.0405(10) Uani 1 1 d .
H5A H 0.3852 0.7012 0.3774 0.049 Uiso 1 1 calc R
H5B H 0.4063 0.5058 0.3474 0.049 Uiso 1 1 calc R
C6 C 0.37017(7) 0.4476(7) 0.2452(4) 0.0427(10) Uani 1 1 d .
H6A H 0.356 0.5468 0.2018 0.051 Uiso 1 1 calc R
H6B H 0.3771 0.3494 0.1741 0.051 Uiso 1 1 calc R
C7 C 0.35853(7) 0.2893(7) 0.3470(4) 0.0447(10) Uani 1 1 d .
H7A H 0.3514 0.3878 0.4174 0.054 Uiso 1 1 calc R
H7B H 0.3728 0.1921 0.3914 0.054 Uiso 1 1 calc R
C8 C 0.33683(7) 0.1282(7) 0.2879(4) 0.0463(11) Uani 1 1 d .
H8A H 0.3227 0.2249 0.2417 0.056 Uiso 1 1 calc R
H8B H 0.344 0.0265 0.2191 0.056 Uiso 1 1 calc R
C9 C 0.32495(7) -0.0250(7) 0.3916(4) 0.0478(11) Uani 1 1 d .
H9A H 0.3177 0.0769 0.4602 0.057 Uiso 1 1 calc R
H9B H 0.3391 -0.1212 0.4379 0.057 Uiso 1 1 calc R
C10 C 0.30329(8) -0.1869(8) 0.3333(5) 0.0535(12) Uani 1 1 d .
H10A H 0.2891 -0.091 0.2873 0.064 Uiso 1 1 calc R
H10B H 0.3105 -0.2888 0.2645 0.064 Uiso 1 1 calc R
C11 C 0.29171(9) -0.3385(9) 0.4366(6) 0.0738(15) Uani 1 1 d .
H11A H 0.2843 -0.237 0.5048 0.089 Uiso 1 1 calc R
H11B H 0.3059 -0.4336 0.4833 0.089 Uiso 1 1 calc R
C12 C 0.27020(9) -0.5020(9) 0.3761(7) 0.096(2) Uani 1 1 d .
H12A H 0.2554 -0.4089 0.337 0.144 Uiso 1 1 calc R
H12B H 0.2642 -0.6038 0.447 0.144 Uiso 1 1 calc R
H12C H 0.2772 -0.5982 0.3056 0.144 Uiso 1 1 calc R
N1 N 0.49145(5) 1.7434(5) 0.4074(3) 0.0315(7) Uani 1 1 d .
H1A H 0.4845 1.881 0.3751 0.047 Uiso 1 1 calc R
H1B H 0.5064 1.7724 0.4608 0.047 Uiso 1 1 calc R
H1C H 0.4796 1.6694 0.4565 0.047 Uiso 1 1 calc R
O2 O 0.46780(5) 1.3970(5) 0.1581(2) 0.0401(7) Uani 1 1 d .
O3 O 0.46883(5) 1.2081(4) 0.3496(3) 0.0441(7) Uani 1 1 d .
Co1 Co 0.5 1.53544(12) 0.25 0.0304(2) Uani 1 2 d S

loop_
_atom_site_aniso_label
_atom_site_aniso_U_11
_atom_site_aniso_U_22
_atom_site_aniso_U_33
_atom_site_aniso_U_23
_atom_site_aniso_U_13
_atom_site_aniso_U_12
C1 0.024(2) 0.030(2) 0.041(2) -0.0058(17) 0.0049(18) 0.0019(16)
C2 0.0288(19) 0.037(2) 0.035(2) -0.0001(16) -0.0008(16) -0.0044(16)
C3 0.036(2) 0.037(2) 0.043(2) 0.0032(18) -0.0029(18) -0.0065(17)
C4 0.033(2) 0.042(2) 0.042(2) 0.0002(18) -0.0031(18) -0.0083(18)
C5 0.036(2) 0.044(3) 0.042(3) 0.0016(18) 0.0021(18) -0.0089(18)
C6 0.034(2) 0.049(3) 0.045(3) 0.0042(19) 0.0013(18) -0.0075(19)
C7 0.038(2) 0.051(3) 0.044(3) 0.005(2) 0.0000(19) -0.0099(19)
C8 0.040(2) 0.047(3) 0.052(3) 0.003(2) 0.001(2) -0.010(2)
C9 0.036(2) 0.050(3) 0.058(3) 0.004(2) 0.007(2) -0.005(2)
C10 0.040(2) 0.051(3) 0.070(3) 0.000(2) 0.004(2) -0.011(2)
C11 0.056(3) 0.066(4) 0.101(4) 0.011(3) 0.019(3) -0.020(3)
C12 0.058(3) 0.083(4) 0.147(6) 0.015(4) 0.017(3) -0.028(3)
N1 0.0395(17) 0.0295(17) 0.0246(16) 0.0044(12) -0.0019(13) 0.0066(13)
O2 0.0421(15) 0.0470(18) 0.0317(15) 0.0005(12) 0.0067(12) -0.0121(13)
O3 0.0518(17) 0.0292(15) 0.0475(18) 0.0019(12) -0.0202(14) -0.0038(12)
Co1 0.0354(4) 0.0307(4) 0.0246(4) 0 -0.0001(3) 0

loop_
_atom_type_symbol
_atom_type_description
_atom_type_scat_dispersion_real
_atom_type_scat_dispersion_imag
_atom_type_scat_source
C C 0.0033 0.0016 'International Tables Vol C Tables 4.2.6.8 and 6.1.1.4'
H H 0 0 'International Tables Vol C Tables 4.2.6.8 and 6.1.1.4'
O O 0.0106 0.006 'International Tables Vol C Tables 4.2.6.8 and 6.1.1.4'
Co Co 0.3494 0.9721 'International Tables Vol C Tables 4.2.6.8 and 6.1.1.4'
N N 0.0061 0.0033 'International Tables Vol C Tables 4.2.6.8 and 6.1.1.4'

loop_
_geom_angle_atom_site_label_1
_geom_angle_atom_site_label_2
_geom_angle_atom_site_label_3
_geom_angle
_geom_angle_site_symmetry_1
_geom_angle_site_symmetry_3
O3 C1 O2 121.3(3) . .
O3 C1 C2 121.7(3) . .
O2 C1 C2 116.9(3) . .
C1 C2 C3 115.1(3) . .
C1 C2 H2A 108.5 . .
C3 C2 H2A 108.5 . .
C1 C2 H2B 108.5 . .
C3 C2 H2B 108.5 . .
H2A C2 H2B 107.5 . .
C2 C3 C4 113.4(3) . .
C2 C3 H3A 108.9 . .
C4 C3 H3A 108.9 . .
C2 C3 H3B 108.9 . .
C4 C3 H3B 108.9 . .
H3A C3 H3B 107.7 . .
C5 C4 C3 112.5(3) . .
C5 C4 H4A 109.1 . .
C3 C4 H4A 109.1 . .
C5 C4 H4B 109.1 . .
C3 C4 H4B 109.1 . .
H4A C4 H4B 107.8 . .
C4 C5 C6 114.8(3) . .
C4 C5 H5A 108.6 . .
C6 C5 H5A 108.6 . .
C4 C5 H5B 108.6 . .
C6 C5 H5B 108.6 . .
H5A C5 H5B 107.5 . .
C7 C6 C5 114.1(3) . .
C7 C6 H6A 108.7 . .
C5 C6 H6A 108.7 . .
C7 C6 H6B 108.7 . .
C5 C6 H6B 108.7 . .
H6A C6 H6B 107.6 . .
C6 C7 C8 114.5(3) . .
C6 C7 H7A 108.6 . .
C8 C7 H7A 108.6 . .
C6 C7 H7B 108.6 . .
C8 C7 H7B 108.6 . .
H7A C7 H7B 107.6 . .
C9 C8 C7 113.9(3) . .
C9 C8 H8A 108.8 . .
C7 C8 H8A 108.8 . .
C9 C8 H8B 108.8 . .
C7 C8 H8B 108.8 . .
H8A C8 H8B 107.7 . .
C8 C9 C10 114.2(4) . .
C8 C9 H9A 108.7 . .
C10 C9 H9A 108.7 . .
C8 C9 H9B 108.7 . .
C10 C9 H9B 108.7 . .
H9A C9 H9B 107.6 . .
C11 C10 C9 113.8(4) . .
C11 C10 H10A 108.8 . .
C9 C10 H10A 108.8 . .
C11 C10 H10B 108.8 . .
C9 C10 H10B 108.8 . .
H10A C10 H10B 107.7 . .
C10 C11 C12 113.1(5) . .
C10 C11 H11A 109 . .
C12 C11 H11A 109 . .
C10 C11 H11B 109 . .
C12 C11 H11B 109 . .
H11A C11 H11B 107.8 . .
C11 C12 H12A 109.5 . .
C11 C12 H12B 109.5 . .
H12A C12 H12B 109.5 . .
C11 C12 H12C 109.5 . .
H12A C12 H12C 109.5 . .
H12B C12 H12C 109.5 . .
Co1 N1 H1A 109.5 . .
Co1 N1 H1B 109.5 . .
H1A N1 H1B 109.5 . .
Co1 N1 H1C 109.5 . .
H1A N1 H1C 109.5 . .
H1B N1 H1C 109.5 . .
C1 O2 Co1 108.9(2) . .
O2 Co1 O2 132.95(16) . 2_655
O2 Co1 N1 111.49(10) . .
O2 Co1 N1 95.66(11) 2_655 .
O2 Co1 N1 95.66(11) . 2_655
O2 Co1 N1 111.49(10) 2_655 2_655
N1 Co1 N1 108.78(16) . 2_655

loop_
_geom_bond_atom_site_label_1
_geom_bond_atom_site_label_2
_geom_bond_distance
_geom_bond_site_symmetry_2
C1 O3 1.226(4) .
C1 O2 1.280(4) .
C1 C2 1.507(5) .
C2 C3 1.508(5) .
C2 H2A 0.99 .
C2 H2B 0.99 .
C3 C4 1.519(5) .
C3 H3A 0.99 .
C3 H3B 0.99 .
C4 C5 1.511(5) .
C4 H4A 0.99 .
C4 H4B 0.99 .
C5 C6 1.520(5) .
C5 H5A 0.99 .
C5 H5B 0.99 .
C6 C7 1.513(5) .
C6 H6A 0.99 .
C6 H6B 0.99 .
C7 C8 1.521(5) .
C7 H7A 0.99 .
C7 H7B 0.99 .
C8 C9 1.515(5) .
C8 H8A 0.99 .
C8 H8B 0.99 .
C9 C10 1.520(5) .
C9 H9A 0.99 .
C9 H9B 0.99 .
C10 C11 1.500(6) .
C10 H10A 0.99 .
C10 H10B 0.99 .
C11 C12 1.527(6) .
C11 H11A 0.99 .
C11 H11B 0.99 .
C12 H12A 0.98 .
C12 H12B 0.98 .
C12 H12C 0.98 .
N1 Co1 2.039(3) .
N1 H1A 0.91 .
N1 H1B 0.91 .
N1 H1C 0.91 .
O2 Co1 1.980(2) .
Co1 O2 1.980(2) 2_655
Co1 N1 2.039(3) 2_655
